data_7004803
loop_
_publ_author_name
'Zhao, Shu-Bin'
'Liu, Guo-hui'
'Song, Datong'
'Wang, Suning'

_publ_section_title
;
 Impact of the linker groups in bis(7-azaindol-1-yl) chelate ligands on
 structures and stability of Pt(N,N-L)R2 complexes
;
_journal_issue 48
_journal_name_full 'Dalton Transactions'
_journal_page_first 6953
_journal_page_last 6965
_journal_paper_doi 10.1039/b813501k
_journal_year 2008
_chemical_formula_sum 'C36 H26 N4 O Pt'
_chemical_formula_weight 725.70
_chemical_name_systematic
;
?
;
_space_group_IT_number 14
_symmetry_cell_setting monoclinic
_symmetry_space_group_name_Hall '-P 2yn'
_symmetry_space_group_name_H-M 'P 1 21/n 1'
_atom_sites_solution_hydrogens geom
_atom_sites_solution_primary direct
_atom_sites_solution_secondary difmap
_audit_creation_method SHELXL-97
_cell_angle_alpha 90.00
_cell_angle_beta 104.8460(10)
_cell_angle_gamma 90.00
_cell_formula_units_Z 4
_cell_length_a 16.6466(3)
_cell_length_b 9.7584(2)
_cell_length_c 17.6630(3)
_cell_measurement_reflns_used 5682
_cell_measurement_temperature 180(2)
_cell_measurement_theta_max 27.01
_cell_measurement_theta_min 2.39
_cell_volume 2773.47(9)
_computing_cell_refinement 'Bruker SMART'
_computing_data_collection 'Bruker SMART'
_computing_data_reduction 'Bruker SAINT'
_computing_molecular_graphics 'Bruker SHELXTL'
_computing_publication_material 'Bruker SHELXTL'
_computing_structure_refinement 'SHELXL-97 (Sheldrick, 1997)'
_computing_structure_solution 'SHELXS-97 (Sheldrick, 1990)'
_diffrn_ambient_temperature 180(2)
_diffrn_measured_fraction_theta_full 0.993
_diffrn_measured_fraction_theta_max 0.993
_diffrn_measurement_device_type 'CCD area detector'
_diffrn_measurement_method 'phi and omega scans'
_diffrn_radiation_monochromator graphite
_diffrn_radiation_source 'fine-focus sealed tube'
_diffrn_radiation_type MoK\a
_diffrn_radiation_wavelength 0.71073
_diffrn_reflns_av_R_equivalents 0.0343
_diffrn_reflns_av_sigmaI/netI 0.0408
_diffrn_reflns_limit_h_max 21
_diffrn_reflns_limit_h_min -17
_diffrn_reflns_limit_k_max 12
_diffrn_reflns_limit_k_min -9
_diffrn_reflns_limit_l_max 22
_diffrn_reflns_limit_l_min -22
_diffrn_reflns_number 16310
_diffrn_reflns_theta_full 27.18
_diffrn_reflns_theta_max 27.18
_diffrn_reflns_theta_min 2.39
_exptl_absorpt_coefficient_mu 5.097
_exptl_absorpt_correction_T_max 0.6297
_exptl_absorpt_correction_T_min 0.4288
_exptl_absorpt_correction_type multi-scan
_exptl_crystal_colour clear
_exptl_crystal_density_diffrn 1.738
_exptl_crystal_density_method 'not measured'
_exptl_crystal_description Block
_exptl_crystal_F_000 1424
_exptl_crystal_size_max 0.20
_exptl_crystal_size_mid 0.20
_exptl_crystal_size_min 0.10
_refine_diff_density_max 2.297
_refine_diff_density_min -0.751
_refine_diff_density_rms 0.124
_refine_ls_extinction_method none
_refine_ls_goodness_of_fit_ref 1.047
_refine_ls_hydrogen_treatment constr
_refine_ls_matrix_type full
_refine_ls_number_parameters 379
_refine_ls_number_reflns 6130
_refine_ls_number_restraints 0
_refine_ls_restrained_S_all 1.047
_refine_ls_R_factor_all 0.0469
_refine_ls_R_factor_gt 0.0321
_refine_ls_shift/su_max 0.002
_refine_ls_shift/su_mean 0.000
_refine_ls_structure_factor_coef Fsqd
_refine_ls_weighting_details 'calc w=1/[\s^2^(Fo^2^)+(0.0420P)^2^+0.0400P] where P=(Fo^2^+2Fc^2^)/3'
_refine_ls_weighting_scheme calc
_refine_ls_wR_factor_gt 0.0736
_refine_ls_wR_factor_ref 0.0794
_reflns_number_gt 4843
_reflns_number_total 6130
_reflns_threshold_expression >2sigma(I)
_cod_data_source_file b813501k.txt
_cod_data_source_block zs191
_cod_depositor_comments
;
The following automatic conversions were performed:
'_symmetry_cell_setting' value 'Monoclinic' changed to 'monoclinic'
according to '/home/saulius/struct/CIF-dictionaries/cif_core.dic'
dictionary named 'cif_core.dic' version 2.4.1 from 2010-06-29.

Automatic conversion script
Id: cif_fix_enum 1527 2010-12-29 10:47:43Z saulius 
;
_cod_original_sg_symbol_H-M P2(1)/n
_cod_database_code 7004803

loop_
_symmetry_equiv_pos_as_xyz
'x, y, z'
'-x+1/2, y+1/2, -z+1/2'
'-x, -y, -z'
'x-1/2, -y-1/2, z-1/2'

loop_
_atom_site_label
_atom_site_type_symbol
_atom_site_fract_x
_atom_site_fract_y
_atom_site_fract_z
_atom_site_U_iso_or_equiv
_atom_site_adp_type
_atom_site_occupancy
_atom_site_symmetry_multiplicity
_atom_site_calc_flag
_atom_site_refinement_flags
_atom_site_disorder_assembly
_atom_site_disorder_group
O1 O 0.3251(2) 0.8280(4) -0.25908(19) 0.0532(9) Uani 1 1 d . . .
Pt1 Pt 0.290913(9) 0.941464(17) 0.096284(9) 0.02844(7) Uani 1 1 d . . .
N1 N 0.1737(2) 1.0424(3) 0.0757(2) 0.0306(8) Uani 1 1 d . . .
N2 N 0.1424(2) 1.1029(4) -0.0620(2) 0.0322(8) Uani 1 1 d . . .
N3 N 0.3484(2) 1.1394(4) 0.1138(2) 0.0304(8) Uani 1 1 d . . .
N4 N 0.3021(2) 1.2195(4) -0.0185(2) 0.0304(8) Uani 1 1 d . . .
C1 C 0.1426(3) 1.0533(5) 0.1392(3) 0.0423(12) Uani 1 1 d . . .
H1A H 0.1732 1.0131 0.1869 0.051 Uiso 1 1 calc R . .
C2 C 0.0691(3) 1.1192(5) 0.1386(3) 0.0446(12) Uani 1 1 d . . .
H2A H 0.0513 1.1250 0.1855 0.053 Uiso 1 1 calc R . .
C3 C 0.0218(3) 1.1762(5) 0.0715(3) 0.0397(11) Uani 1 1 d . . .
H3A H -0.0294 1.2202 0.0705 0.048 Uiso 1 1 calc R . .
C4 C 0.0504(3) 1.1681(5) 0.0051(3) 0.0329(10) Uani 1 1 d . . .
C5 C 0.0214(3) 1.2136(5) -0.0736(3) 0.0424(12) Uani 1 1 d . . .
H5A H -0.0283 1.2634 -0.0949 0.051 Uiso 1 1 calc R . .
C6 C 0.0778(3) 1.1730(5) -0.1126(3) 0.0434(12) Uani 1 1 d . . .
H6A H 0.0736 1.1899 -0.1665 0.052 Uiso 1 1 calc R . .
C7 C 0.1269(3) 1.0999(4) 0.0106(2) 0.0282(9) Uani 1 1 d . . .
C8 C 0.3824(3) 1.1832(5) 0.1872(3) 0.0423(12) Uani 1 1 d . . .
H8A H 0.3930 1.1173 0.2282 0.051 Uiso 1 1 calc R . .
C9 C 0.4027(3) 1.3182(5) 0.2066(3) 0.0403(12) Uani 1 1 d . . .
H9A H 0.4274 1.3421 0.2596 0.048 Uiso 1 1 calc R . .
C10 C 0.3878(3) 1.4172(5) 0.1506(3) 0.0374(11) Uani 1 1 d . . .
H10A H 0.4004 1.5105 0.1637 0.045 Uiso 1 1 calc R . .
C11 C 0.3537(3) 1.3776(5) 0.0739(3) 0.0315(10) Uani 1 1 d . . .
C12 C 0.3264(3) 1.4445(5) 0.0006(3) 0.0415(12) Uani 1 1 d . . .
H12A H 0.3290 1.5402 -0.0084 0.050 Uiso 1 1 calc R . .
C13 C 0.2960(3) 1.3485(5) -0.0538(3) 0.0403(11) Uani 1 1 d . . .
H13A H 0.2739 1.3658 -0.1080 0.048 Uiso 1 1 calc R . .
C14 C 0.3367(2) 1.2368(4) 0.0595(2) 0.0282(9) Uani 1 1 d . . .
C15 C 0.2884(3) 1.0960(4) -0.0632(2) 0.0287(9) Uani 1 1 d . . .
C16 C 0.3542(3) 1.0394(4) -0.0890(3) 0.0335(10) Uani 1 1 d . . .
H16A H 0.4091 1.0740 -0.0711 0.040 Uiso 1 1 calc R . .
C17 C 0.3364(3) 0.9333(5) -0.1404(3) 0.0360(11) Uani 1 1 d . . .
C18 C 0.2561(3) 0.8806(5) -0.1663(3) 0.0363(11) Uani 1 1 d . . .
C19 C 0.1915(3) 0.9334(5) -0.1394(3) 0.0360(11) Uani 1 1 d . . .
H19A H 0.1370 0.8966 -0.1562 0.043 Uiso 1 1 calc R . .
C20 C 0.2090(2) 1.0424(4) -0.0870(2) 0.0294(10) Uani 1 1 d . . .
C21 C 0.2645(3) 0.7652(6) -0.2241(3) 0.0472(13) Uani 1 1 d . . .
H21A H 0.2118 0.7340 -0.2613 0.057 Uiso 1 1 calc R . .
C22 C 0.3155(4) 0.6578(6) -0.1761(3) 0.0580(15) Uani 1 1 d . . .
H22A H 0.2967 0.5699 -0.1650 0.070 Uiso 1 1 calc R . .
C23 C 0.3918(4) 0.7053(6) -0.1514(3) 0.0591(16) Uani 1 1 d . . .
H23A H 0.4390 0.6598 -0.1197 0.071 Uiso 1 1 calc R . .
C24 C 0.3874(3) 0.8487(6) -0.1848(3) 0.0504(14) Uani 1 1 d . . .
H24A H 0.4413 0.8897 -0.1884 0.060 Uiso 1 1 calc R . .
C25 C 0.4002(3) 0.8419(4) 0.1211(3) 0.0322(10) Uani 1 1 d . . .
C26 C 0.4512(3) 0.8384(5) 0.1953(3) 0.0434(12) Uani 1 1 d . . .
H26A H 0.4357 0.8877 0.2357 0.052 Uiso 1 1 calc R . .
C27 C 0.5254(3) 0.7641(6) 0.2132(3) 0.0517(14) Uani 1 1 d . . .
H27A H 0.5609 0.7674 0.2646 0.062 Uiso 1 1 calc R . .
C28 C 0.5471(3) 0.6869(6) 0.1571(3) 0.0499(14) Uani 1 1 d . . .
H28A H 0.5958 0.6317 0.1699 0.060 Uiso 1 1 calc R . .
C29 C 0.4975(3) 0.6904(5) 0.0817(3) 0.0505(14) Uani 1 1 d . . .
H29A H 0.5128 0.6402 0.0415 0.061 Uiso 1 1 calc R . .
C30 C 0.4249(3) 0.7675(5) 0.0647(3) 0.0418(12) Uani 1 1 d . . .
H30A H 0.3912 0.7690 0.0124 0.050 Uiso 1 1 calc R . .
C31 C 0.2337(3) 0.7589(5) 0.0901(3) 0.0317(10) Uani 1 1 d . . .
C32 C 0.1883(3) 0.7029(5) 0.0208(3) 0.0490(13) Uani 1 1 d . . .
H32A H 0.1849 0.7518 -0.0264 0.059 Uiso 1 1 calc R . .
C33 C 0.1467(4) 0.5768(6) 0.0167(4) 0.0600(17) Uani 1 1 d . . .
H33A H 0.1164 0.5410 -0.0324 0.072 Uiso 1 1 calc R . .
C34 C 0.1507(3) 0.5065(6) 0.0844(4) 0.0566(16) Uani 1 1 d . . .
H34A H 0.1233 0.4207 0.0827 0.068 Uiso 1 1 calc R . .
C35 C 0.1932(3) 0.5586(5) 0.1537(4) 0.0527(14) Uani 1 1 d . . .
H35A H 0.1954 0.5100 0.2008 0.063 Uiso 1 1 calc R . .
C36 C 0.2342(3) 0.6842(5) 0.1562(3) 0.0453(12) Uani 1 1 d . . .
H36A H 0.2637 0.7194 0.2057 0.054 Uiso 1 1 calc R . .

loop_
_atom_site_aniso_label
_atom_site_aniso_U_11
_atom_site_aniso_U_22
_atom_site_aniso_U_33
_atom_site_aniso_U_23
_atom_site_aniso_U_13
_atom_site_aniso_U_12
O1 0.067(2) 0.059(2) 0.0381(18) -0.0045(18) 0.0222(17) 0.006(2)
Pt1 0.02424(10) 0.02730(11) 0.03302(10) 0.00191(7) 0.00597(6) 0.00058(7)
N1 0.0267(18) 0.029(2) 0.038(2) -0.0037(16) 0.0116(15) -0.0001(15)
N2 0.0289(19) 0.037(2) 0.0327(19) -0.0036(16) 0.0116(15) 0.0061(16)
N3 0.0268(18) 0.030(2) 0.0351(19) 0.0010(16) 0.0089(15) -0.0010(15)
N4 0.0331(19) 0.023(2) 0.0359(19) -0.0008(16) 0.0096(15) -0.0013(15)
C1 0.045(3) 0.046(3) 0.040(3) -0.001(2) 0.017(2) 0.001(2)
C2 0.050(3) 0.045(3) 0.048(3) -0.003(2) 0.028(2) 0.004(2)
C3 0.031(2) 0.038(3) 0.055(3) -0.007(2) 0.020(2) 0.001(2)
C4 0.024(2) 0.031(3) 0.044(3) -0.006(2) 0.0097(18) 0.0003(19)
C5 0.033(2) 0.046(3) 0.047(3) -0.003(2) 0.009(2) 0.012(2)
C6 0.037(3) 0.053(3) 0.038(2) 0.004(2) 0.004(2) 0.012(2)
C7 0.024(2) 0.027(2) 0.034(2) -0.0063(18) 0.0085(17) -0.0019(17)
C8 0.043(3) 0.048(3) 0.033(2) 0.003(2) 0.003(2) 0.004(2)
C9 0.039(3) 0.045(3) 0.033(2) -0.013(2) 0.0028(19) -0.001(2)
C10 0.035(2) 0.032(3) 0.048(3) -0.014(2) 0.014(2) -0.006(2)
C11 0.028(2) 0.026(2) 0.042(2) -0.006(2) 0.0108(19) 0.0015(18)
C12 0.051(3) 0.029(3) 0.047(3) -0.004(2) 0.017(2) -0.004(2)
C13 0.052(3) 0.029(3) 0.040(3) 0.003(2) 0.013(2) 0.002(2)
C14 0.021(2) 0.030(2) 0.035(2) -0.0051(19) 0.0109(17) 0.0024(17)
C15 0.034(2) 0.025(2) 0.030(2) -0.0021(17) 0.0110(18) -0.0013(18)
C16 0.027(2) 0.034(3) 0.041(2) -0.002(2) 0.0112(18) -0.0016(19)
C17 0.036(2) 0.036(3) 0.040(2) -0.003(2) 0.016(2) 0.005(2)
C18 0.044(3) 0.027(2) 0.038(2) -0.004(2) 0.011(2) -0.003(2)
C19 0.032(2) 0.038(3) 0.038(2) -0.003(2) 0.0082(19) -0.006(2)
C20 0.030(2) 0.030(3) 0.030(2) -0.0010(18) 0.0102(18) 0.0022(19)
C21 0.053(3) 0.049(3) 0.039(3) -0.012(2) 0.010(2) -0.005(3)
C22 0.086(5) 0.036(3) 0.053(3) -0.002(3) 0.020(3) 0.010(3)
C23 0.066(4) 0.050(4) 0.057(3) -0.014(3) 0.007(3) 0.025(3)
C24 0.038(3) 0.055(4) 0.064(3) -0.017(3) 0.024(2) 0.002(3)
C25 0.033(2) 0.024(2) 0.040(2) 0.0080(19) 0.0096(19) -0.0038(19)
C26 0.038(3) 0.046(3) 0.047(3) 0.007(2) 0.013(2) 0.006(2)
C27 0.034(3) 0.059(4) 0.058(3) 0.014(3) 0.004(2) 0.010(3)
C28 0.030(3) 0.042(3) 0.077(4) 0.016(3) 0.012(2) 0.006(2)
C29 0.036(3) 0.040(3) 0.077(4) -0.006(3) 0.018(3) 0.000(2)
C30 0.029(2) 0.036(3) 0.059(3) 0.003(2) 0.007(2) -0.001(2)
C31 0.026(2) 0.026(2) 0.044(3) 0.003(2) 0.0106(18) 0.0035(18)
C32 0.050(3) 0.039(3) 0.055(3) -0.003(3) 0.007(2) 0.001(2)
C33 0.053(4) 0.051(4) 0.071(4) -0.017(3) 0.006(3) -0.013(3)
C34 0.040(3) 0.028(3) 0.105(5) -0.004(3) 0.025(3) -0.006(2)
C35 0.046(3) 0.043(3) 0.076(4) 0.011(3) 0.026(3) -0.003(3)
C36 0.037(3) 0.039(3) 0.057(3) 0.002(3) 0.008(2) -0.003(2)

loop_
_atom_type_symbol
_atom_type_description
_atom_type_scat_dispersion_real
_atom_type_scat_dispersion_imag
_atom_type_scat_source
C C 0.0033 0.0016 'International Tables Vol C Tables 4.2.6.8 and 6.1.1.4'
H H 0.0000 0.0000 'International Tables Vol C Tables 4.2.6.8 and 6.1.1.4'
N N 0.0061 0.0033 'International Tables Vol C Tables 4.2.6.8 and 6.1.1.4'
O O 0.0106 0.0060 'International Tables Vol C Tables 4.2.6.8 and 6.1.1.4'
Pt Pt -1.7033 8.3905 'International Tables Vol C Tables 4.2.6.8 and 6.1.1.4'

loop_
_geom_angle_atom_site_label_1
_geom_angle_atom_site_label_2
_geom_angle_atom_site_label_3
_geom_angle
_geom_angle_site_symmetry_1
_geom_angle_site_symmetry_3
_geom_angle_publ_flag
C21 O1 C24 95.0(3) . . ?
C25 Pt1 C31 88.49(16) . . ?
C25 Pt1 N1 176.82(15) . . ?
C31 Pt1 N1 89.98(15) . . ?
C25 Pt1 N3 93.35(15) . . ?
C31 Pt1 N3 174.14(16) . . ?
N1 Pt1 N3 87.90(13) . . ?
C7 N1 C1 114.7(4) . . ?
C7 N1 Pt1 130.3(3) . . ?
C1 N1 Pt1 115.0(3) . . ?
C7 N2 C6 108.2(4) . . ?
C7 N2 C20 129.0(4) . . ?
C6 N2 C20 122.7(4) . . ?
C14 N3 C8 114.6(4) . . ?
C14 N3 Pt1 124.3(3) . . ?
C8 N3 Pt1 119.2(3) . . ?
C14 N4 C13 107.7(3) . . ?
C14 N4 C15 129.2(4) . . ?
C13 N4 C15 122.0(3) . . ?
N1 C1 C2 123.8(5) . . ?
N1 C1 H1A 118.1 . . ?
C2 C1 H1A 118.1 . . ?
C3 C2 C1 120.7(5) . . ?
C3 C2 H2A 119.6 . . ?
C1 C2 H2A 119.6 . . ?
C2 C3 C4 117.9(4) . . ?
C2 C3 H3A 121.0 . . ?
C4 C3 H3A 121.0 . . ?
C3 C4 C7 118.0(4) . . ?
C3 C4 C5 135.3(4) . . ?
C7 C4 C5 106.8(4) . . ?
C6 C5 C4 107.4(4) . . ?
C6 C5 H5A 126.3 . . ?
C4 C5 H5A 126.3 . . ?
C5 C6 N2 109.8(4) . . ?
C5 C6 H6A 125.1 . . ?
N2 C6 H6A 125.1 . . ?
N1 C7 N2 127.3(4) . . ?
N1 C7 C4 124.9(4) . . ?
N2 C7 C4 107.9(4) . . ?
N3 C8 C9 123.9(4) . . ?
N3 C8 H8A 118.0 . . ?
C9 C8 H8A 118.0 . . ?
C10 C9 C8 120.6(4) . . ?
C10 C9 H9A 119.7 . . ?
C8 C9 H9A 119.7 . . ?
C9 C10 C11 117.9(4) . . ?
C9 C10 H10A 121.1 . . ?
C11 C10 H10A 121.1 . . ?
C10 C11 C14 117.4(4) . . ?
C10 C11 C12 136.2(4) . . ?
C14 C11 C12 106.4(4) . . ?
C13 C12 C11 107.8(4) . . ?
C13 C12 H12A 126.1 . . ?
C11 C12 H12A 126.1 . . ?
C12 C13 N4 109.7(4) . . ?
C12 C13 H13A 125.1 . . ?
N4 C13 H13A 125.1 . . ?
N3 C14 N4 126.0(4) . . ?
N3 C14 C11 125.5(4) . . ?
N4 C14 C11 108.4(4) . . ?
C20 C15 C16 121.1(4) . . ?
C20 C15 N4 119.5(4) . . ?
C16 C15 N4 119.0(4) . . ?
C17 C16 C15 117.6(4) . . ?
C17 C16 H16A 121.2 . . ?
C15 C16 H16A 121.2 . . ?
C16 C17 C18 121.8(4) . . ?
C16 C17 C24 134.2(4) . . ?
C18 C17 C24 104.0(4) . . ?
C19 C18 C17 120.9(4) . . ?
C19 C18 C21 135.0(4) . . ?
C17 C18 C21 104.1(4) . . ?
C18 C19 C20 117.8(4) . . ?
C18 C19 H19A 121.1 . . ?
C20 C19 H19A 121.1 . . ?
C15 C20 C19 120.8(4) . . ?
C15 C20 N2 120.5(4) . . ?
C19 C20 N2 118.6(4) . . ?
O1 C21 C22 100.7(4) . . ?
O1 C21 C18 99.4(4) . . ?
C22 C21 C18 105.9(4) . . ?
O1 C21 H21A 116.1 . . ?
C22 C21 H21A 116.1 . . ?
C18 C21 H21A 116.1 . . ?
C23 C22 C21 107.7(5) . . ?
C23 C22 H22A 126.1 . . ?
C21 C22 H22A 126.1 . . ?
C22 C23 C24 104.5(5) . . ?
C22 C23 H23A 127.8 . . ?
C24 C23 H23A 127.8 . . ?
O1 C24 C23 100.0(4) . . ?
O1 C24 C17 100.1(4) . . ?
C23 C24 C17 106.0(4) . . ?
O1 C24 H24A 116.1 . . ?
C23 C24 H24A 116.1 . . ?
C17 C24 H24A 116.1 . . ?
C26 C25 C30 117.0(4) . . ?
C26 C25 Pt1 121.7(4) . . ?
C30 C25 Pt1 121.2(3) . . ?
C25 C26 C27 121.7(5) . . ?
C25 C26 H26A 119.2 . . ?
C27 C26 H26A 119.2 . . ?
C28 C27 C26 120.4(5) . . ?
C28 C27 H27A 119.8 . . ?
C26 C27 H27A 119.8 . . ?
C27 C28 C29 118.9(5) . . ?
C27 C28 H28A 120.6 . . ?
C29 C28 H28A 120.6 . . ?
C28 C29 C30 119.7(5) . . ?
C28 C29 H29A 120.1 . . ?
C30 C29 H29A 120.1 . . ?
C25 C30 C29 122.2(5) . . ?
C25 C30 H30A 118.9 . . ?
C29 C30 H30A 118.9 . . ?
C36 C31 C32 115.3(4) . . ?
C36 C31 Pt1 121.6(3) . . ?
C32 C31 Pt1 123.0(4) . . ?
C31 C32 C33 123.0(5) . . ?
C31 C32 H32A 118.5 . . ?
C33 C32 H32A 118.5 . . ?
C34 C33 C32 118.8(5) . . ?
C34 C33 H33A 120.6 . . ?
C32 C33 H33A 120.6 . . ?
C35 C34 C33 120.2(5) . . ?
C35 C34 H34A 119.9 . . ?
C33 C34 H34A 119.9 . . ?
C34 C35 C36 119.9(6) . . ?
C34 C35 H35A 120.1 . . ?
C36 C35 H35A 120.1 . . ?
C31 C36 C35 122.8(5) . . ?
C31 C36 H36A 118.6 . . ?
C35 C36 H36A 118.6 . . ?

loop_
_geom_bond_atom_site_label_1
_geom_bond_atom_site_label_2
_geom_bond_distance
_geom_bond_site_symmetry_2
_geom_bond_publ_flag
O1 C21 1.446(6) . ?
O1 C24 1.463(6) . ?
Pt1 C25 2.009(4) . ?
Pt1 C31 2.011(4) . ?
Pt1 N1 2.132(3) . ?
Pt1 N3 2.143(4) . ?
N1 C7 1.337(5) . ?
N1 C1 1.355(6) . ?
N2 C7 1.372(5) . ?
N2 C6 1.390(5) . ?
N2 C20 1.422(5) . ?
N3 C14 1.328(5) . ?
N3 C8 1.344(5) . ?
N4 C14 1.360(5) . ?
N4 C13 1.398(6) . ?
N4 C15 1.427(5) . ?
C1 C2 1.380(7) . ?
C1 H1A 0.9500 . ?
C2 C3 1.363(7) . ?
C2 H2A 0.9500 . ?
C3 C4 1.377(6) . ?
C3 H3A 0.9500 . ?
C4 C7 1.417(6) . ?
C4 C5 1.420(6) . ?
C5 C6 1.358(7) . ?
C5 H5A 0.9500 . ?
C6 H6A 0.9500 . ?
C8 C9 1.382(7) . ?
C8 H8A 0.9500 . ?
C9 C10 1.359(7) . ?
C9 H9A 0.9500 . ?
C10 C11 1.384(6) . ?
C10 H10A 0.9500 . ?
C11 C14 1.413(6) . ?
C11 C12 1.416(6) . ?
C12 C13 1.344(6) . ?
C12 H12A 0.9500 . ?
C13 H13A 0.9500 . ?
C15 C20 1.383(6) . ?
C15 C16 1.403(6) . ?
C16 C17 1.359(6) . ?
C16 H16A 0.9500 . ?
C17 C18 1.396(6) . ?
C17 C24 1.536(7) . ?
C18 C19 1.381(7) . ?
C18 C21 1.551(7) . ?
C19 C20 1.390(6) . ?
C19 H19A 0.9500 . ?
C21 C22 1.473(7) . ?
C21 H21A 1.0000 . ?
C22 C23 1.317(8) . ?
C22 H22A 0.9500 . ?
C23 C24 1.513(8) . ?
C23 H23A 0.9500 . ?
C24 H24A 1.0000 . ?
C25 C26 1.367(6) . ?
C25 C30 1.378(7) . ?
C26 C27 1.396(7) . ?
C26 H26A 0.9500 . ?
C27 C28 1.366(8) . ?
C27 H27A 0.9500 . ?
C28 C29 1.376(7) . ?
C28 H28A 0.9500 . ?
C29 C30 1.390(6) . ?
C29 H29A 0.9500 . ?
C30 H30A 0.9500 . ?
C31 C36 1.374(7) . ?
C31 C32 1.377(6) . ?
C32 C33 1.404(7) . ?
C32 H32A 0.9500 . ?
C33 C34 1.366(9) . ?
C33 H33A 0.9500 . ?
C34 C35 1.346(8) . ?
C34 H34A 0.9500 . ?
C35 C36 1.398(7) . ?
C35 H35A 0.9500 . ?
C36 H36A 0.9500 . ?
